data_4127620
loop_
_publ_author_name
'Morimoto, Jumpei'
'Fukuda, Yasuhiro'
'Kuroda, Daisuke'
'Watanabe, Takumu'
'Yoshida, Fumihiko'
'Asada, Mizue'
'Nakamura, Toshikazu'
'Senoo, Akinobu'
'Nagatoishi, Satoru'
'Tsumoto, Kouhei'
'Sando, Shinsuke'

_publ_section_title
;
 A Peptoid with Extended Shape in Water.
;
_journal_issue 37
_journal_name_full 'Journal of the American Chemical Society'
_journal_page_first 14612
_journal_page_last 14623
_journal_paper_doi 10.1021/jacs.9b04371
_journal_volume 141
_journal_year 2019
_chemical_absolute_configuration unk
_chemical_formula_moiety '2(C2 F3 O2), C54 H67 N7 O5, H2 O'
_chemical_formula_sum 'C58 H69 F6 N7 O10'
_chemical_formula_weight 1138.20
_space_group_crystal_system monoclinic
_space_group_IT_number 4
_space_group_name_Hall 'P 2yb'
_space_group_name_H-M_alt 'P 1 21 1'
_symmetry_space_group_name_Hall 'P 2yb'
_symmetry_space_group_name_H-M 'P 1 21 1'
_atom_sites_solution_hydrogens mixed
_audit_creation_method SHELXL-2018/3
_cell_angle_alpha 90
_cell_angle_beta 105.075(10)
_cell_angle_gamma 90
_cell_formula_units_Z 2
_cell_length_a 15.2506(17)
_cell_length_b 12.5209(10)
_cell_length_c 16.3061(14)
_cell_measurement_reflns_used 8336
_cell_measurement_temperature 93(2)
_cell_measurement_theta_max 25.1350
_cell_measurement_theta_min 2.5670
_cell_volume 3006.5(5)
_computing_structure_refinement 'SHELXL-2018/3 (Sheldrick, 2018)'
_computing_structure_solution 'SHELXT 2018/2 (Sheldrick, 2018)'
_diffrn_ambient_temperature 93(2)
_diffrn_measured_fraction_theta_full 0.981
_diffrn_measured_fraction_theta_max 0.980
_diffrn_measurement_device_type 'Rigaku Saturn724+ (4x4 bin mode)'
_diffrn_radiation_type MoK\a
_diffrn_radiation_wavelength 0.71073
_diffrn_reflns_av_R_equivalents 0.1116
_diffrn_reflns_av_unetI/netI 0.2047
_diffrn_reflns_Laue_measured_fraction_full 0.981
_diffrn_reflns_Laue_measured_fraction_max 0.980
_diffrn_reflns_limit_h_max 18
_diffrn_reflns_limit_h_min -18
_diffrn_reflns_limit_k_max 15
_diffrn_reflns_limit_k_min -14
_diffrn_reflns_limit_l_max 19
_diffrn_reflns_limit_l_min -19
_diffrn_reflns_number 24075
_diffrn_reflns_point_group_measured_fraction_full 0.903
_diffrn_reflns_point_group_measured_fraction_max 0.901
_diffrn_reflns_theta_full 25.242
_diffrn_reflns_theta_max 25.349
_diffrn_reflns_theta_min 2.302
_exptl_absorpt_coefficient_mu 0.099
_exptl_crystal_density_diffrn 1.257
_exptl_crystal_description block
_exptl_crystal_F_000 1200
_refine_diff_density_max 0.751
_refine_diff_density_min -0.378
_refine_diff_density_rms 0.074
_refine_ls_abs_structure_details
;
 Flack x determined using 1202 quotients [(I+)-(I-)]/[(I+)+(I-)]
 (Parsons, Flack and Wagner, Acta Cryst. B69 (2013) 249-259).
;
_refine_ls_abs_structure_Flack -0.3(10)
_refine_ls_extinction_method none
_refine_ls_goodness_of_fit_ref 0.996
_refine_ls_hydrogen_treatment constr
_refine_ls_matrix_type full
_refine_ls_number_parameters 738
_refine_ls_number_reflns 9917
_refine_ls_number_restraints 1
_refine_ls_restrained_S_all 0.996
_refine_ls_R_factor_all 0.2153
_refine_ls_R_factor_gt 0.0961
_refine_ls_shift/su_max 0.000
_refine_ls_shift/su_mean 0.000
_refine_ls_structure_factor_coef Fsqd
_refine_ls_weighting_details 'w=1/[\s^2^(Fo^2^)+(0.1039P)^2^] where P=(Fo^2^+2Fc^2^)/3'
_refine_ls_weighting_scheme calc
_refine_ls_wR_factor_gt 0.1938
_refine_ls_wR_factor_ref 0.2476
_reflns_Friedel_coverage 0.751
_reflns_Friedel_fraction_full 0.816
_reflns_Friedel_fraction_max 0.813
_reflns_number_gt 4597
_reflns_number_total 9917
_reflns_threshold_expression 'I > 2\s(I)'
_cod_data_source_file ja9b04371_si_002.cif
_cod_data_source_block DZ5mer
_cod_database_code 4127620
_shelx_shelxl_version_number 2018/3
_shelx_space_group_comment
;
The symmetry employed for this shelxl refinement is uniquely defined
by the following loop, which should always be used as a source of
symmetry information in preference to the above space-group names.
They are only intended as comments.
;

loop_
_space_group_symop_operation_xyz
'x, y, z'
'-x, y+1/2, -z'

loop_
_atom_site_label
_atom_site_type_symbol
_atom_site_fract_x
_atom_site_fract_y
_atom_site_fract_z
_atom_site_U_iso_or_equiv
_atom_site_adp_type
_atom_site_occupancy
_atom_site_site_symmetry_order
_atom_site_calc_flag
_atom_site_refinement_flags_posn
_atom_site_refinement_flags_adp
F1 F 0.9410(5) 0.5749(6) 0.8232(4) 0.060(2) Uani 1 1 d . .
F2 F 0.9845(5) 0.4656(6) 0.9257(4) 0.060(2) Uani 1 1 d . .
O1 O 0.3326(5) 0.4745(6) 0.8070(4) 0.039(2) Uani 1 1 d . .
O2 O 0.5251(5) 0.7252(7) 0.8622(5) 0.044(2) Uani 1 1 d . .
O3 O 0.4268(6) 0.2289(7) 0.8735(5) 0.054(2) Uani 1 1 d . .
F3 F 0.9187(6) 0.4096(7) 0.7995(5) 0.076(3) Uani 1 1 d . .
O4 O 1.1316(6) 0.4269(7) 0.8742(5) 0.050(2) Uani 1 1 d . .
O5 O 0.7519(6) 0.8698(7) 0.5670(5) 0.046(2) Uani 1 1 d . .
O6 O 1.0142(6) 0.6793(8) 0.5426(5) 0.054(2) Uani 1 1 d . .
O7 O 0.6326(6) 0.5215(7) 0.6421(5) 0.051(2) Uani 1 1 d . .
N1 N 0.3623(6) 0.6277(7) 0.8809(5) 0.029(2) Uani 1 1 d . .
N2 N 0.6481(6) 0.7015(8) 0.6522(5) 0.036(2) Uani 1 1 d . .
N3 N 0.3077(6) 0.3561(7) 0.9313(5) 0.030(2) Uani 1 1 d . .
H1 H 0.340707 0.315030 0.904221 0.036 Uiso 1 1 calc R U
H2 H 0.253825 0.370890 0.893244 0.036 Uiso 1 1 calc R U
N4 N 0.4979(7) 0.6240(7) 0.7447(5) 0.034(2) Uani 1 1 d . .
O8 O 0.3348(7) 0.2238(8) 0.7434(6) 0.067(3) Uani 1 1 d . .
O9 O 1.0673(6) 0.5015(7) 0.7473(5) 0.057(3) Uani 1 1 d . .
N5 N 0.8423(7) 0.7226(8) 0.6033(5) 0.039(3) Uani 1 1 d . .
C1 C 0.3490(7) 0.5244(9) 0.8747(6) 0.026(3) Uani 1 1 d . .
F4 F 0.5284(8) 0.0793(9) 0.8286(6) 0.122(5) Uani 1 1 d . .
N6 N 0.8117(7) 0.8530(9) 0.3013(6) 0.048(3) Uani 1 1 d . .
H3 H 0.757552 0.836109 0.264575 0.058 Uiso 1 1 calc R U
H4 H 0.838232 0.904291 0.276317 0.058 Uiso 1 1 calc R U
C2 C 0.7598(9) 0.7717(11) 0.5795(6) 0.033(3) Uani 1 1 d . .
C3 C 0.7164(8) 0.8455(9) 0.7576(6) 0.028(3) Uani 1 1 d . .
N7 N 0.9341(7) 0.8138(9) 0.4621(5) 0.046(3) Uani 1 1 d . .
C4 C 0.2872(8) 0.7112(9) 0.9854(7) 0.034(3) Uani 1 1 d . .
C5 C 1.0694(8) 0.4680(9) 0.8194(7) 0.034(3) Uani 1 1 d . .
C6 C 0.4026(9) 0.2012(10) 0.7973(8) 0.045(3) Uani 1 1 d . .
C7 C 0.3759(7) 0.6859(9) 0.9613(6) 0.033(3) Uani 1 1 d . .
H5 H 0.407805 0.753761 0.957078 0.039 Uiso 1 1 calc R U
H6 H 0.415495 0.642997 1.007216 0.039 Uiso 1 1 calc R U
C8 C 0.4062(8) 0.6366(11) 0.5924(7) 0.041(3) Uani 1 1 d . .
F5 F 0.4345(7) 0.0669(10) 0.7081(8) 0.143(5) Uani 1 1 d . .
C9 C 0.4703(8) 0.6815(9) 0.8055(7) 0.031(3) Uani 1 1 d . .
C10 C 0.9782(9) 0.4817(10) 0.8416(7) 0.036(3) Uani 1 1 d . .
C11 C 0.7903(8) 0.7815(10) 0.7968(7) 0.037(3) Uani 1 1 d . .
H7 H 0.791430 0.708452 0.781305 0.045 Uiso 1 1 calc R U
C12 C 0.2386(10) 0.1923(10) 0.9704(7) 0.042(3) Uani 1 1 d . .
C13 C 0.6272(8) 0.6073(10) 0.6768(7) 0.038(3) Uani 1 1 d . .
F6 F 0.5256(7) 0.1889(10) 0.7355(7) 0.121(4) Uani 1 1 d . .
C14 C 0.8506(9) 0.6099(10) 0.6202(7) 0.044(3) Uani 1 1 d . .
H8 H 0.807156 0.590563 0.653534 0.052 Uiso 1 1 calc R U
H9 H 0.912381 0.596214 0.656700 0.052 Uiso 1 1 calc R U
C15 C 0.3572(8) 0.4585(9) 0.9566(6) 0.033(3) Uani 1 1 d . .
H10 H 0.329823 0.498553 0.996919 0.040 Uiso 1 1 calc R U
C16 C 0.3703(7) 0.6879(9) 0.8031(6) 0.028(3) Uani 1 1 d . .
H11 H 0.334274 0.649728 0.751401 0.033 Uiso 1 1 calc R U
C17 C 0.8605(11) 0.9275(14) 0.8824(8) 0.058(4) Uani 1 1 d . .
H12 H 0.909363 0.956284 0.925302 0.069 Uiso 1 1 calc R U
C18 C 0.6343(8) 0.8033(9) 0.6899(7) 0.035(3) Uani 1 1 d . .
H13 H 0.582665 0.795847 0.715746 0.042 Uiso 1 1 calc R U
H14 H 0.617036 0.857097 0.644027 0.042 Uiso 1 1 calc R U
C19 C 0.9642(9) 0.7568(13) 0.5361(7) 0.046(4) Uani 1 1 d . .
C20 C 0.6758(8) 0.7042(10) 0.5692(6) 0.035(3) Uani 1 1 d . .
H15 H 0.691890 0.629549 0.556755 0.042 Uiso 1 1 calc R U
C21 C 0.2887(8) 0.2918(9) 1.0031(7) 0.039(3) Uani 1 1 d . .
H16 H 0.346804 0.273392 1.044357 0.047 Uiso 1 1 calc R U
H17 H 0.252342 0.335151 1.032931 0.047 Uiso 1 1 calc R U
C22 C 0.8619(9) 0.8242(13) 0.8583(7) 0.049(4) Uani 1 1 d . .
H18 H 0.912537 0.780539 0.883874 0.059 Uiso 1 1 calc R U
C23 C 0.4081(8) 0.7468(11) 0.5919(7) 0.044(3) Uani 1 1 d . .
H19 H 0.429385 0.783809 0.644145 0.053 Uiso 1 1 calc R U
C24 C 0.7912(9) 0.4974(12) 0.3955(8) 0.049(4) Uani 1 1 d . .
H20 H 0.771214 0.522303 0.338628 0.059 Uiso 1 1 calc R U
C25 C 0.8080(9) 0.3910(12) 0.4107(8) 0.047(3) Uani 1 1 d . .
H21 H 0.800234 0.342241 0.364735 0.056 Uiso 1 1 calc R U
C26 C 0.7156(10) 0.9472(10) 0.7835(8) 0.047(4) Uani 1 1 d . .
H22 H 0.664355 0.990740 0.759591 0.056 Uiso 1 1 calc R U
C27 C 0.7937(9) 0.8990(10) 0.3816(6) 0.042(3) Uani 1 1 d . .
H23 H 0.763218 0.969238 0.369648 0.051 Uiso 1 1 calc R U
H24 H 0.754209 0.850433 0.403955 0.051 Uiso 1 1 calc R U
C28 C 0.5967(8) 0.6020(10) 0.7626(8) 0.045(3) Uani 1 1 d . .
H25 H 0.629639 0.659408 0.801160 0.053 Uiso 1 1 calc R U
C29 C 0.7876(12) 0.9897(12) 0.8440(8) 0.060(4) Uani 1 1 d . .
H26 H 0.786532 1.062831 0.859259 0.072 Uiso 1 1 calc R U
C30 C 0.8348(8) 0.5354(11) 0.5449(8) 0.042(3) Uani 1 1 d . .
C31 C 0.3396(8) 0.8017(9) 0.7994(6) 0.040(3) Uani 1 1 d . .
H27 H 0.279720 0.805349 0.810865 0.060 Uiso 1 1 calc R U
H28 H 0.335936 0.830836 0.742859 0.060 Uiso 1 1 calc R U
H29 H 0.383217 0.843504 0.842191 0.060 Uiso 1 1 calc R U
O10 O 0.1768(8) 0.6388(11) 0.6698(8) 0.097(4) Uani 1 1 d G .
H30 H 0.164351 0.628129 0.718259 0.145 Uiso 1 1 d G U
H31 H 0.126885 0.651974 0.630988 0.145 Uiso 1 1 d G U
C32 C 0.2931(10) 0.7578(9) 1.0639(7) 0.044(3) Uani 1 1 d . .
H32 H 0.350988 0.773846 1.100639 0.053 Uiso 1 1 calc R U
C33 C 0.8362(9) 0.3551(11) 0.4926(9) 0.052(4) Uani 1 1 d . .
H33 H 0.846909 0.281253 0.504391 0.063 Uiso 1 1 calc R U
C34 C 0.4713(11) 0.1284(13) 0.7680(8) 0.057(4) Uani 1 1 d . .
C35 C 0.1441(10) 0.1913(12) 0.9446(8) 0.052(4) Uani 1 1 d . .
H34 H 0.110773 0.254306 0.948820 0.063 Uiso 1 1 calc R U
C36 C 0.2036(9) 0.6878(10) 0.9330(8) 0.047(3) Uani 1 1 d . .
H35 H 0.199373 0.656245 0.879178 0.056 Uiso 1 1 calc R U
C37 C 0.3407(10) 0.6421(16) 0.4418(8) 0.070(5) Uani 1 1 d . .
H36 H 0.313078 0.606430 0.390096 0.084 Uiso 1 1 calc R U
C38 C 0.8853(9) 0.9112(11) 0.4456(8) 0.051(4) Uani 1 1 d . .
H37 H 0.921924 0.964194 0.424012 0.062 Uiso 1 1 calc R U
H38 H 0.875841 0.939041 0.499523 0.062 Uiso 1 1 calc R U
C39 C 0.8028(9) 0.5691(12) 0.4619(8) 0.054(4) Uani 1 1 d . .
H39 H 0.788680 0.642336 0.450296 0.065 Uiso 1 1 calc R U
C40 C 0.4575(8) 0.4364(10) 0.9975(7) 0.047(3) Uani 1 1 d . .
H40 H 0.463559 0.393411 1.048869 0.071 Uiso 1 1 calc R U
H41 H 0.489786 0.504229 1.012467 0.071 Uiso 1 1 calc R U
H42 H 0.483583 0.397436 0.957327 0.071 Uiso 1 1 calc R U
C41 C 0.8490(9) 0.4299(12) 0.5589(7) 0.048(4) Uani 1 1 d . .
H43 H 0.868390 0.405213 0.615869 0.058 Uiso 1 1 calc R U
C42 C 0.5994(9) 0.7400(10) 0.4962(7) 0.050(4) Uani 1 1 d . .
H44 H 0.548537 0.689887 0.488589 0.075 Uiso 1 1 calc R U
H45 H 0.620277 0.742178 0.444213 0.075 Uiso 1 1 calc R U
H46 H 0.579386 0.811455 0.508014 0.075 Uiso 1 1 calc R U
C43 C 0.9221(8) 0.7910(11) 0.6121(7) 0.042(3) Uani 1 1 d . .
H47 H 0.902228 0.867288 0.604452 0.051 Uiso 1 1 calc R U
C44 C 0.3725(10) 0.5822(13) 0.5158(8) 0.064(4) Uani 1 1 d . .
H48 H 0.371278 0.506375 0.514211 0.077 Uiso 1 1 calc R U
C45 C 0.4371(8) 0.5693(10) 0.6721(7) 0.043(3) Uani 1 1 d . .
H49 H 0.382745 0.544706 0.689245 0.052 Uiso 1 1 calc R U
H50 H 0.468560 0.505188 0.658482 0.052 Uiso 1 1 calc R U
C46 C 0.1235(10) 0.7099(11) 0.9580(10) 0.062(4) Uani 1 1 d . .
H51 H 0.065395 0.693231 0.922004 0.074 Uiso 1 1 calc R U
C47 C 0.9576(9) 0.7763(12) 0.3830(7) 0.057(4) Uani 1 1 d . .
H52 H 0.993418 0.709547 0.394712 0.068 Uiso 1 1 calc R U
H53 H 0.994503 0.831054 0.363533 0.068 Uiso 1 1 calc R U
C48 C 0.8703(9) 0.7570(10) 0.3152(7) 0.049(4) Uani 1 1 d . .
H54 H 0.884771 0.737286 0.261371 0.059 Uiso 1 1 calc R U
H55 H 0.837214 0.696547 0.332429 0.059 Uiso 1 1 calc R U
C49 C 0.3486(10) 0.7517(16) 0.4420(9) 0.066(4) Uani 1 1 d . .
H56 H 0.332496 0.790012 0.389937 0.079 Uiso 1 1 calc R U
C50 C 0.6212(10) 0.4976(10) 0.8060(8) 0.058(4) Uani 1 1 d . .
H57 H 0.601413 0.496294 0.858541 0.087 Uiso 1 1 calc R U
H58 H 0.687176 0.487784 0.819479 0.087 Uiso 1 1 calc R U
H59 H 0.591208 0.439802 0.768506 0.087 Uiso 1 1 calc R U
C51 C 0.1324(12) 0.7570(11) 1.0372(11) 0.067(5) Uani 1 1 d . .
H60 H 0.079400 0.772721 1.055267 0.081 Uiso 1 1 calc R U
C52 C 0.2152(11) 0.7810(11) 1.0890(10) 0.058(4) Uani 1 1 d . .
H61 H 0.219627 0.813664 1.142466 0.070 Uiso 1 1 calc R U
C53 C 0.3796(9) 0.8053(13) 0.5169(8) 0.056(4) Uani 1 1 d . .
H62 H 0.381637 0.881121 0.517881 0.068 Uiso 1 1 calc R U
C54 C 0.2850(12) 0.0998(14) 0.9650(9) 0.070(5) Uani 1 1 d . .
H63 H 0.349511 0.099951 0.982568 0.084 Uiso 1 1 calc R U
C55 C 0.9942(9) 0.7793(11) 0.6946(7) 0.057(4) Uani 1 1 d . .
H64 H 0.968195 0.795745 0.742128 0.085 Uiso 1 1 calc R U
H65 H 1.044238 0.828725 0.695243 0.085 Uiso 1 1 calc R U
H66 H 1.017199 0.705835 0.700130 0.085 Uiso 1 1 calc R U
C56 C 0.0990(14) 0.0987(15) 0.9128(9) 0.086(6) Uani 1 1 d . .
H67 H 0.034614 0.098472 0.893826 0.103 Uiso 1 1 calc R U
C57 C 0.241(2) 0.0093(16) 0.9355(14) 0.108(9) Uani 1 1 d . .
H68 H 0.275591 -0.053494 0.933074 0.130 Uiso 1 1 calc R U
C58 C 0.148(3) 0.0054(18) 0.9085(13) 0.137(12) Uani 1 1 d . .
H69 H 0.117022 -0.059106 0.887534 0.164 Uiso 1 1 calc R U

loop_
_atom_site_aniso_label
_atom_site_aniso_U_11
_atom_site_aniso_U_22
_atom_site_aniso_U_33
_atom_site_aniso_U_23
_atom_site_aniso_U_13
_atom_site_aniso_U_12
F1 0.051(5) 0.091(6) 0.047(4) 0.023(4) 0.028(4) 0.041(5)
F2 0.058(5) 0.099(6) 0.029(4) 0.015(4) 0.025(4) 0.003(4)
O1 0.048(6) 0.049(5) 0.021(4) -0.008(4) 0.015(4) -0.009(4)
O2 0.027(5) 0.077(6) 0.028(4) -0.018(4) 0.010(4) -0.008(4)
O3 0.057(6) 0.077(7) 0.035(5) -0.010(5) 0.027(4) 0.008(5)
F3 0.066(6) 0.122(7) 0.049(5) -0.014(5) 0.028(4) -0.042(6)
O4 0.035(6) 0.059(6) 0.060(6) 0.012(5) 0.017(5) 0.002(4)
O5 0.048(6) 0.065(7) 0.030(5) -0.001(4) 0.020(4) -0.007(5)
O6 0.039(6) 0.094(7) 0.034(5) 0.015(5) 0.019(4) 0.010(6)
O7 0.065(7) 0.049(6) 0.055(6) -0.012(5) 0.042(5) -0.009(4)
N1 0.030(6) 0.041(7) 0.017(5) 0.001(4) 0.008(4) 0.001(5)
N2 0.046(7) 0.034(6) 0.034(5) -0.008(5) 0.022(5) -0.008(5)
N3 0.030(6) 0.045(6) 0.015(4) 0.000(4) 0.008(4) 0.009(5)
N4 0.035(7) 0.043(6) 0.029(5) -0.001(5) 0.015(5) 0.001(5)
O8 0.045(7) 0.093(8) 0.055(6) -0.019(5) -0.002(5) 0.015(6)
O9 0.055(7) 0.090(7) 0.035(5) 0.014(5) 0.028(5) 0.020(5)
N5 0.030(7) 0.063(8) 0.028(5) -0.001(5) 0.017(5) -0.001(6)
C1 0.024(7) 0.034(8) 0.021(6) 0.006(5) 0.010(5) 0.000(5)
F4 0.142(10) 0.184(10) 0.047(5) 0.015(6) 0.039(6) 0.115(9)
N6 0.032(7) 0.089(8) 0.025(5) 0.003(5) 0.011(5) -0.013(6)
C2 0.045(9) 0.041(8) 0.015(6) -0.004(6) 0.014(5) -0.016(7)
C3 0.036(8) 0.032(7) 0.021(6) 0.000(5) 0.018(5) 0.001(6)
N7 0.040(7) 0.083(8) 0.014(5) 0.007(5) 0.008(5) 0.004(6)
C4 0.028(8) 0.033(7) 0.044(7) -0.013(6) 0.016(6) -0.005(6)
C5 0.030(8) 0.047(8) 0.023(6) 0.009(6) 0.006(6) 0.014(6)
C6 0.040(9) 0.058(9) 0.042(8) 0.008(7) 0.016(7) 0.016(7)
C7 0.040(8) 0.045(7) 0.015(5) -0.012(5) 0.009(5) -0.004(6)
C8 0.042(9) 0.062(10) 0.023(6) -0.010(6) 0.015(6) -0.013(7)
F5 0.083(8) 0.180(11) 0.158(11) -0.116(10) 0.019(8) 0.018(8)
C9 0.027(7) 0.044(8) 0.022(6) -0.001(6) 0.006(5) 0.005(6)
C10 0.038(8) 0.050(8) 0.025(6) 0.012(6) 0.016(6) 0.009(7)
C11 0.034(8) 0.051(8) 0.029(6) -0.005(6) 0.011(6) 0.001(6)
C12 0.069(10) 0.034(8) 0.032(7) 0.007(6) 0.029(7) 0.000(8)
C13 0.039(9) 0.038(8) 0.048(8) -0.012(7) 0.030(7) -0.002(6)
F6 0.117(9) 0.163(10) 0.120(8) 0.013(8) 0.097(8) 0.023(8)
C14 0.040(9) 0.067(10) 0.027(7) 0.004(7) 0.015(6) -0.003(7)
C15 0.032(8) 0.051(8) 0.020(5) -0.011(5) 0.011(5) -0.001(6)
C16 0.035(7) 0.036(7) 0.011(5) 0.000(5) 0.004(5) 0.000(6)
C17 0.057(12) 0.088(12) 0.031(7) -0.003(8) 0.018(7) -0.034(9)
C18 0.043(8) 0.042(8) 0.026(6) 0.005(6) 0.019(6) 0.008(6)
C19 0.021(8) 0.094(11) 0.025(7) -0.001(7) 0.010(6) -0.012(8)
C20 0.038(8) 0.052(7) 0.019(5) -0.003(6) 0.015(5) 0.004(6)
C21 0.042(8) 0.051(8) 0.029(6) 0.014(6) 0.019(6) 0.010(7)
C22 0.035(9) 0.092(12) 0.028(7) -0.006(7) 0.019(6) -0.005(8)
C23 0.031(8) 0.075(11) 0.029(7) -0.006(7) 0.015(6) -0.001(7)
C24 0.040(9) 0.077(11) 0.034(7) -0.007(7) 0.016(6) -0.005(8)
C25 0.043(9) 0.064(10) 0.038(8) -0.018(7) 0.020(7) 0.003(7)
C26 0.057(10) 0.046(9) 0.045(8) 0.012(7) 0.025(7) 0.001(7)
C27 0.056(10) 0.062(8) 0.017(6) 0.003(6) 0.024(6) -0.003(7)
C28 0.034(9) 0.062(9) 0.047(8) -0.004(7) 0.027(6) -0.001(7)
C29 0.088(14) 0.060(10) 0.035(8) -0.014(8) 0.022(9) -0.026(10)
C30 0.024(8) 0.068(10) 0.037(8) 0.010(7) 0.014(6) 0.000(6)
C31 0.035(8) 0.066(9) 0.018(6) 0.001(6) 0.004(5) 0.000(7)
O10 0.079(10) 0.120(10) 0.094(9) 0.012(9) 0.028(7) 0.004(8)
C32 0.061(10) 0.044(8) 0.039(7) -0.008(6) 0.031(7) 0.000(7)
C33 0.042(9) 0.059(9) 0.056(9) -0.001(8) 0.011(7) 0.008(7)
C34 0.057(11) 0.091(11) 0.025(7) -0.009(8) 0.012(7) 0.010(9)
C35 0.057(10) 0.060(9) 0.042(8) 0.001(7) 0.018(7) -0.015(8)
C36 0.043(9) 0.046(8) 0.056(8) -0.011(7) 0.024(7) 0.005(7)
C37 0.063(12) 0.118(15) 0.026(8) -0.025(9) 0.004(7) -0.016(10)
C38 0.051(10) 0.070(10) 0.039(8) -0.002(7) 0.023(7) -0.010(8)
C39 0.056(10) 0.071(9) 0.041(8) -0.008(8) 0.021(7) -0.011(8)
C40 0.039(9) 0.065(9) 0.037(7) 0.003(6) 0.009(6) -0.002(7)
C41 0.045(10) 0.074(11) 0.025(7) 0.005(7) 0.009(6) 0.013(7)
C42 0.045(9) 0.075(10) 0.033(7) -0.008(7) 0.016(6) -0.014(7)
C43 0.040(8) 0.068(9) 0.028(6) 0.006(6) 0.023(6) -0.009(7)
C44 0.068(11) 0.090(11) 0.040(8) -0.029(8) 0.022(8) -0.028(9)
C45 0.036(8) 0.059(8) 0.043(7) -0.015(7) 0.026(6) -0.008(7)
C46 0.042(9) 0.050(8) 0.104(13) 0.001(9) 0.036(9) 0.018(7)
C47 0.044(9) 0.103(11) 0.024(7) 0.020(7) 0.012(6) 0.018(8)
C48 0.053(10) 0.069(9) 0.029(7) 0.016(7) 0.015(6) 0.013(8)
C49 0.049(11) 0.113(15) 0.037(9) 0.018(9) 0.013(7) 0.020(10)
C50 0.067(11) 0.062(9) 0.057(9) 0.016(8) 0.035(8) 0.014(8)
C51 0.065(13) 0.052(9) 0.107(14) -0.010(9) 0.059(11) -0.008(8)
C52 0.063(11) 0.059(9) 0.070(10) -0.011(8) 0.049(9) 0.003(8)
C53 0.029(9) 0.098(11) 0.044(9) 0.013(8) 0.015(7) 0.009(8)
C54 0.083(13) 0.063(12) 0.075(11) 0.020(9) 0.039(10) 0.022(10)
C55 0.042(9) 0.100(11) 0.027(7) 0.004(7) 0.006(6) -0.021(8)
C56 0.136(18) 0.067(12) 0.063(10) -0.008(9) 0.044(11) -0.059(12)
C57 0.20(3) 0.048(13) 0.120(18) 0.000(12) 0.12(2) -0.012(16)
C58 0.30(4) 0.061(15) 0.091(15) -0.031(12) 0.12(2) -0.07(2)

loop_
_atom_type_symbol
_atom_type_description
_atom_type_scat_dispersion_real
_atom_type_scat_dispersion_imag
_atom_type_scat_source
C C 0.0033 0.0016 'International Tables Vol C Tables 4.2.6.8 and 6.1.1.4'
H H 0.0000 0.0000 'International Tables Vol C Tables 4.2.6.8 and 6.1.1.4'
F F 0.0171 0.0103 'International Tables Vol C Tables 4.2.6.8 and 6.1.1.4'
N N 0.0061 0.0033 'International Tables Vol C Tables 4.2.6.8 and 6.1.1.4'
O O 0.0106 0.0060 'International Tables Vol C Tables 4.2.6.8 and 6.1.1.4'

loop_
_geom_angle_atom_site_label_1
_geom_angle_atom_site_label_2
_geom_angle_atom_site_label_3
_geom_angle
C1 N1 C7 122.9(9)
C1 N1 C16 118.3(8)
C7 N1 C16 118.6(8)
C13 N2 C18 125.8(9)
C13 N2 C20 116.0(9)
C18 N2 C20 117.5(9)
C15 N3 C21 115.4(8)
C15 N3 H1 108.4
C21 N3 H1 108.4
C15 N3 H2 108.4
C21 N3 H2 108.4
H1 N3 H2 107.5
C9 N4 C45 125.2(10)
C9 N4 C28 116.1(9)
C45 N4 C28 117.9(9)
C2 N5 C14 121.7(10)
C2 N5 C43 116.5(10)
C14 N5 C43 121.8(11)
O1 C1 N1 124.1(9)
O1 C1 C15 116.9(10)
N1 C1 C15 118.9(9)
C48 N6 C27 114.4(9)
C48 N6 H3 108.7
C27 N6 H3 108.7
C48 N6 H4 108.7
C27 N6 H4 108.7
H3 N6 H4 107.6
O5 C2 N5 122.3(11)
O5 C2 C20 119.4(12)
N5 C2 C20 118.3(11)
C26 C3 C11 118.2(12)
C26 C3 C18 118.8(11)
C11 C3 C18 122.9(10)
C19 N7 C38 130.7(11)
C19 N7 C47 119.5(11)
C38 N7 C47 109.8(9)
C36 C4 C32 119.4(11)
C36 C4 C7 122.4(10)
C32 C4 C7 118.2(10)
O4 C5 O9 130.7(11)
O4 C5 C10 116.7(9)
O9 C5 C10 112.6(10)
O8 C6 O3 129.6(12)
O8 C6 C34 115.6(12)
O3 C6 C34 114.8(11)
N1 C7 C4 113.7(9)
N1 C7 H5 108.8
C4 C7 H5 108.8
N1 C7 H6 108.8
C4 C7 H6 108.8
H5 C7 H6 107.7
C23 C8 C44 119.0(13)
C23 C8 C45 123.9(10)
C44 C8 C45 117.1(13)
O2 C9 N4 120.6(10)
O2 C9 C16 119.2(10)
N4 C9 C16 120.2(10)
F1 C10 F3 106.9(10)
F1 C10 F2 106.1(9)
F3 C10 F2 106.2(9)
F1 C10 C5 114.4(10)
F3 C10 C5 109.8(10)
F2 C10 C5 112.9(10)
C22 C11 C3 120.1(12)
C22 C11 H7 120.0
C3 C11 H7 120.0
C54 C12 C35 118.9(14)
C54 C12 C21 120.3(14)
C35 C12 C21 120.7(12)
O7 C13 N2 126.5(10)
O7 C13 C28 116.2(11)
N2 C13 C28 117.3(10)
N5 C14 C30 117.6(10)
N5 C14 H8 107.9
C30 C14 H8 107.9
N5 C14 H9 107.9
C30 C14 H9 107.9
H8 C14 H9 107.2
N3 C15 C40 110.1(9)
N3 C15 C1 107.3(8)
C40 C15 C1 108.7(9)
N3 C15 H10 110.2
C40 C15 H10 110.2
C1 C15 H10 110.2
C31 C16 N1 114.7(8)
C31 C16 C9 110.6(9)
N1 C16 C9 104.6(8)
C31 C16 H11 108.9
N1 C16 H11 108.9
C9 C16 H11 108.9
C22 C17 C29 118.8(14)
C22 C17 H12 120.6
C29 C17 H12 120.6
N2 C18 C3 115.2(9)
N2 C18 H13 108.5
C3 C18 H13 108.5
N2 C18 H14 108.5
C3 C18 H14 108.5
H13 C18 H14 107.5
O6 C19 N7 123.1(11)
O6 C19 C43 121.0(11)
N7 C19 C43 115.6(12)
C42 C20 C2 112.5(10)
C42 C20 N2 112.0(9)
C2 C20 N2 109.7(8)
C42 C20 H15 107.4
C2 C20 H15 107.4
N2 C20 H15 107.4
C12 C21 N3 110.7(9)
C12 C21 H16 109.5
N3 C21 H16 109.5
C12 C21 H17 109.5
N3 C21 H17 109.5
H16 C21 H17 108.1
C17 C22 C11 120.8(14)
C17 C22 H18 119.6
C11 C22 H18 119.6
C8 C23 C53 121.9(12)
C8 C23 H19 119.1
C53 C23 H19 119.1
C25 C24 C39 120.7(13)
C25 C24 H20 119.7
C39 C24 H20 119.7
C33 C25 C24 119.6(12)
C33 C25 H21 120.2
C24 C25 H21 120.2
C3 C26 C29 121.5(14)
C3 C26 H22 119.3
C29 C26 H22 119.3
C38 C27 N6 106.9(10)
C38 C27 H23 110.3
N6 C27 H23 110.3
C38 C27 H24 110.3
N6 C27 H24 110.3
H23 C27 H24 108.6
N4 C28 C50 112.0(10)
N4 C28 C13 109.5(10)
C50 C28 C13 111.1(10)
N4 C28 H25 108.0
C50 C28 H25 108.0
C13 C28 H25 108.0
C17 C29 C26 120.6(14)
C17 C29 H26 119.7
C26 C29 H26 119.7
C41 C30 C39 117.8(12)
C41 C30 C14 118.9(11)
C39 C30 C14 123.3(12)
C16 C31 H27 109.5
C16 C31 H28 109.5
H27 C31 H28 109.5
C16 C31 H29 109.5
H27 C31 H29 109.5
H28 C31 H29 109.5
H30 O10 H31 109.5
C52 C32 C4 120.4(13)
C52 C32 H32 119.8
C4 C32 H32 119.8
C25 C33 C41 118.5(13)
C25 C33 H33 120.7
C41 C33 H33 120.7
F5 C34 F4 112.3(14)
F5 C34 F6 103.8(12)
F4 C34 F6 102.1(14)
F5 C34 C6 113.5(13)
F4 C34 C6 114.7(11)
F6 C34 C6 109.2(13)
C56 C35 C12 119.8(15)
C56 C35 H34 120.1
C12 C35 H34 120.1
C4 C36 C46 120.9(12)
C4 C36 H35 119.5
C46 C36 H35 119.5
C49 C37 C44 121.5(13)
C49 C37 H36 119.3
C44 C37 H36 119.3
N7 C38 C27 112.8(11)
N7 C38 H37 109.0
C27 C38 H37 109.0
N7 C38 H38 109.0
C27 C38 H38 109.0
H37 C38 H38 107.8
C30 C39 C24 120.7(14)
C30 C39 H39 119.6
C24 C39 H39 119.6
C15 C40 H40 109.5
C15 C40 H41 109.5
H40 C40 H41 109.5
C15 C40 H42 109.5
H40 C40 H42 109.5
H41 C40 H42 109.5
C30 C41 C33 122.6(12)
C30 C41 H43 118.7
C33 C41 H43 118.7
C20 C42 H44 109.5
C20 C42 H45 109.5
H44 C42 H45 109.5
C20 C42 H46 109.5
H44 C42 H46 109.5
H45 C42 H46 109.5
N5 C43 C55 115.2(10)
N5 C43 C19 105.0(9)
C55 C43 C19 108.6(10)
N5 C43 H47 109.3
C55 C43 H47 109.3
C19 C43 H47 109.3
C37 C44 C8 118.4(14)
C37 C44 H48 120.8
C8 C44 H48 120.8
N4 C45 C8 114.9(10)
N4 C45 H49 108.5
C8 C45 H49 108.5
N4 C45 H50 108.5
C8 C45 H50 108.5
H49 C45 H50 107.5
C51 C46 C36 117.8(14)
C51 C46 H51 121.1
C36 C46 H51 121.1
N7 C47 C48 108.5(10)
N7 C47 H52 110.0
C48 C47 H52 110.0
N7 C47 H53 110.0
C48 C47 H53 110.0
H52 C47 H53 108.4
N6 C48 C47 111.3(11)
N6 C48 H54 109.4
C47 C48 H54 109.4
N6 C48 H55 109.4
C47 C48 H55 109.4
H54 C48 H55 108.0
C53 C49 C37 120.1(14)
C53 C49 H56 120.0
C37 C49 H56 120.0
C28 C50 H57 109.5
C28 C50 H58 109.5
H57 C50 H58 109.5
C28 C50 H59 109.5
H57 C50 H59 109.5
H58 C50 H59 109.5
C52 C51 C46 121.4(14)
C52 C51 H60 119.3
C46 C51 H60 119.3
C51 C52 C32 120.1(13)
C51 C52 H61 120.0
C32 C52 H61 120.0
C49 C53 C23 118.8(15)
C49 C53 H62 120.6
C23 C53 H62 120.6
C57 C54 C12 121.4(18)
C57 C54 H63 119.3
C12 C54 H63 119.3
C43 C55 H64 109.5
C43 C55 H65 109.5
H64 C55 H65 109.5
C43 C55 H66 109.5
H64 C55 H66 109.5
H65 C55 H66 109.5
C35 C56 C58 120(2)
C35 C56 H67 119.8
C58 C56 H67 119.8
C54 C57 C58 121(2)
C54 C57 H68 119.3
C58 C57 H68 119.3
C57 C58 C56 118(2)
C57 C58 H69 120.9
C56 C58 H69 120.9

loop_
_geom_bond_atom_site_label_1
_geom_bond_atom_site_label_2
_geom_bond_distance
F1 C10 1.299(13)
F2 C10 1.364(11)
O1 C1 1.236(12)
O2 C9 1.204(12)
O3 C6 1.250(14)
F3 C10 1.337(14)
O4 C5 1.234(12)
O5 C2 1.246(13)
O6 C19 1.221(15)
O7 C13 1.228(13)
N1 C1 1.308(13)
N1 C7 1.467(12)
N1 C16 1.507(12)
N2 C13 1.312(14)
N2 C18 1.454(14)
N2 C20 1.519(12)
N3 C15 1.491(14)
N3 C21 1.510(12)
N3 H1 0.9100
N3 H2 0.9100
N4 C9 1.378(13)
N4 C45 1.469(14)
N4 C28 1.483(15)
O8 C6 1.203(14)
O9 C5 1.241(12)
N5 C2 1.363(15)
N5 C14 1.437(15)
N5 C43 1.464(15)
C1 C15 1.548(14)
F4 C34 1.292(15)
N6 C48 1.481(15)
N6 C27 1.519(13)
N6 H3 0.9100
N6 H4 0.9100
C2 C20 1.507(16)
C3 C26 1.343(16)
C3 C11 1.395(15)
C3 C18 1.531(15)
N7 C19 1.375(15)
N7 C38 1.418(16)
N7 C47 1.500(14)
C4 C36 1.370(15)
C4 C32 1.388(14)
C4 C7 1.536(15)
C5 C10 1.534(15)
C6 C34 1.555(18)
C7 H5 0.9900
C7 H6 0.9900
C8 C23 1.380(16)
C8 C44 1.397(16)
C8 C45 1.518(16)
F5 C34 1.255(15)
C9 C16 1.517(15)
C11 C22 1.383(16)
C11 H7 0.9500
C12 C54 1.372(18)
C12 C35 1.393(17)
C12 C21 1.486(16)
C13 C28 1.587(15)
F6 C34 1.330(17)
C14 C30 1.510(16)
C14 H8 0.9900
C14 H9 0.9900
C15 C40 1.527(16)
C15 H10 1.0000
C16 C31 1.496(15)
C16 H11 1.0000
C17 C22 1.353(18)
C17 C29 1.369(19)
C17 H12 0.9500
C18 H13 0.9900
C18 H14 0.9900
C19 C43 1.595(16)
C20 C42 1.502(15)
C20 H15 1.0000
C21 H16 0.9900
C21 H17 0.9900
C22 H18 0.9500
C23 C53 1.395(16)
C23 H19 0.9500
C24 C25 1.368(17)
C24 C39 1.382(17)
C24 H20 0.9500
C25 C33 1.367(17)
C25 H21 0.9500
C26 C29 1.378(18)
C26 H22 0.9500
C27 C38 1.518(16)
C27 H23 0.9900
C27 H24 0.9900
C28 C50 1.488(17)
C28 H25 1.0000
C29 H26 0.9500
C30 C41 1.348(16)
C30 C39 1.380(16)
C31 H27 0.9800
C31 H28 0.9800
C31 H29 0.9800
O10 H30 0.8702
O10 H31 0.8697
C32 C52 1.385(17)
C32 H32 0.9500
C33 C41 1.406(17)
C33 H33 0.9500
C35 C56 1.378(19)
C35 H34 0.9500
C36 C46 1.412(16)
C36 H35 0.9500
C37 C49 1.38(2)
C37 C44 1.40(2)
C37 H36 0.9500
C38 H37 0.9900
C38 H38 0.9900
C39 H39 0.9500
C40 H40 0.9800
C40 H41 0.9800
C40 H42 0.9800
C41 H43 0.9500
C42 H44 0.9800
C42 H45 0.9800
C42 H46 0.9800
C43 C55 1.508(15)
C43 H47 1.0000
C44 H48 0.9500
C45 H49 0.9900
C45 H50 0.9900
C46 C51 1.393(19)
C46 H51 0.9500
C47 C48 1.513(16)
C47 H52 0.9900
C47 H53 0.9900
C48 H54 0.9900
C48 H55 0.9900
C49 C53 1.366(19)
C49 H56 0.9500
C50 H57 0.9800
C50 H58 0.9800
C50 H59 0.9800
C51 C52 1.357(19)
C51 H60 0.9500
C52 H61 0.9500
C53 H62 0.9500
C54 C57 1.34(2)
C54 H63 0.9500
C55 H64 0.9800
C55 H65 0.9800
C55 H66 0.9800
C56 C58 1.39(3)
C56 H67 0.9500
C57 C58 1.39(3)
C57 H68 0.9500
C58 H69 0.9500

loop_
_geom_torsion_atom_site_label_1
_geom_torsion_atom_site_label_2
_geom_torsion_atom_site_label_3
_geom_torsion_atom_site_label_4
_geom_torsion
C7 N1 C1 O1 175.9(10)
C16 N1 C1 O1 -8.3(16)
C7 N1 C1 C15 -6.2(16)
C16 N1 C1 C15 169.6(9)
C14 N5 C2 O5 177.9(9)
C43 N5 C2 O5 -1.1(14)
C14 N5 C2 C20 -1.3(14)
C43 N5 C2 C20 179.7(8)
C1 N1 C7 C4 -80.7(13)
C16 N1 C7 C4 103.6(11)
C36 C4 C7 N1 -4.5(16)
C32 C4 C7 N1 174.4(10)
C45 N4 C9 O2 -178.8(10)
C28 N4 C9 O2 11.6(15)
C45 N4 C9 C16 2.8(16)
C28 N4 C9 C16 -166.8(9)
O4 C5 C10 F1 133.9(11)
O9 C5 C10 F1 -46.0(15)
O4 C5 C10 F3 -105.9(12)
O9 C5 C10 F3 74.2(13)
O4 C5 C10 F2 12.4(16)
O9 C5 C10 F2 -167.5(11)
C26 C3 C11 C22 -2.5(16)
C18 C3 C11 C22 -179.2(10)
C18 N2 C13 O7 174.6(12)
C20 N2 C13 O7 4.3(18)
C18 N2 C13 C28 -8.9(17)
C20 N2 C13 C28 -179.1(10)
C2 N5 C14 C30 79.6(13)
C43 N5 C14 C30 -101.5(13)
C21 N3 C15 C40 75.7(11)
C21 N3 C15 C1 -166.2(9)
O1 C1 C15 N3 -22.2(13)
N1 C1 C15 N3 159.9(10)
O1 C1 C15 C40 96.8(11)
N1 C1 C15 C40 -81.2(12)
C1 N1 C16 C31 151.0(10)
C7 N1 C16 C31 -33.1(13)
C1 N1 C16 C9 -87.7(11)
C7 N1 C16 C9 88.3(11)
O2 C9 C16 C31 58.5(13)
N4 C9 C16 C31 -123.2(10)
O2 C9 C16 N1 -65.5(12)
N4 C9 C16 N1 112.8(10)
C13 N2 C18 C3 94.6(13)
C20 N2 C18 C3 -95.3(11)
C26 C3 C18 N2 167.2(10)
C11 C3 C18 N2 -16.0(14)
C38 N7 C19 O6 -171.9(13)
C47 N7 C19 O6 4.4(19)
C38 N7 C19 C43 13.7(19)
C47 N7 C19 C43 -169.9(11)
O5 C2 C20 C42 38.0(13)
N5 C2 C20 C42 -142.8(10)
O5 C2 C20 N2 -87.5(12)
N5 C2 C20 N2 91.8(11)
C13 N2 C20 C42 100.1(12)
C18 N2 C20 C42 -71.0(13)
C13 N2 C20 C2 -134.2(11)
C18 N2 C20 C2 54.7(13)
C54 C12 C21 N3 91.1(13)
C35 C12 C21 N3 -88.6(12)
C15 N3 C21 C12 179.5(10)
C29 C17 C22 C11 -1.0(18)
C3 C11 C22 C17 1.4(17)
C44 C8 C23 C53 -2(2)
C45 C8 C23 C53 179.5(11)
C39 C24 C25 C33 0(2)
C11 C3 C26 C29 3.3(16)
C18 C3 C26 C29 -179.8(10)
C48 N6 C27 C38 50.4(13)
C9 N4 C28 C50 92.6(12)
C45 N4 C28 C50 -77.7(13)
C9 N4 C28 C13 -143.6(10)
C45 N4 C28 C13 46.0(13)
O7 C13 C28 N4 -97.6(12)
N2 C13 C28 N4 85.6(13)
O7 C13 C28 C50 26.7(16)
N2 C13 C28 C50 -150.2(12)
C22 C17 C29 C26 1.7(19)
C3 C26 C29 C17 -3.0(19)
N5 C14 C30 C41 174.9(11)
N5 C14 C30 C39 -7.9(18)
C36 C4 C32 C52 -0.3(18)
C7 C4 C32 C52 -179.3(11)
C24 C25 C33 C41 -1.4(19)
O8 C6 C34 F5 -29(2)
O3 C6 C34 F5 151.7(14)
O8 C6 C34 F4 -160.3(14)
O3 C6 C34 F4 21(2)
O8 C6 C34 F6 85.9(16)
O3 C6 C34 F6 -93.1(14)
C54 C12 C35 C56 -1.1(17)
C21 C12 C35 C56 178.6(11)
C32 C4 C36 C46 -0.3(18)
C7 C4 C36 C46 178.6(11)
C19 N7 C38 C27 -118.7(13)
C47 N7 C38 C27 64.6(13)
N6 C27 C38 N7 -57.0(13)
C41 C30 C39 C24 -3.8(19)
C14 C30 C39 C24 178.9(12)
C25 C24 C39 C30 2(2)
C39 C30 C41 C33 3(2)
C14 C30 C41 C33 -179.8(12)
C25 C33 C41 C30 0(2)
C2 N5 C43 C55 129.4(11)
C14 N5 C43 C55 -49.7(14)
C2 N5 C43 C19 -111.2(11)
C14 N5 C43 C19 69.7(12)
O6 C19 C43 N5 -82.7(14)
N7 C19 C43 N5 91.8(12)
O6 C19 C43 C55 41.0(16)
N7 C19 C43 C55 -144.5(11)
C49 C37 C44 C8 5(2)
C23 C8 C44 C37 -1(2)
C45 C8 C44 C37 177.9(12)
C9 N4 C45 C8 90.0(13)
C28 N4 C45 C8 -100.6(12)
C23 C8 C45 N4 -20.3(17)
C44 C8 C45 N4 160.9(11)
C4 C36 C46 C51 0.5(19)
C19 N7 C47 C48 121.5(12)
C38 N7 C47 C48 -61.4(14)
C27 N6 C48 C47 -52.2(13)
N7 C47 C48 N6 54.9(14)
C44 C37 C49 C53 -7(2)
C36 C46 C51 C52 0(2)
C46 C51 C52 C32 -1(2)
C4 C32 C52 C51 0.8(19)
C37 C49 C53 C23 4(2)
C8 C23 C53 C49 0.3(19)
C35 C12 C54 C57 0(2)
C21 C12 C54 C57 -179.7(13)
C12 C35 C56 C58 2(2)
C12 C54 C57 C58 1(3)
C54 C57 C58 C56 0(3)
C35 C56 C58 C57 -1(3)
